data_7233286
loop_
_publ_author_name
'Mitoraj, Mariusz P.'
'Afkhami, Farhad Akbari'
'Mahmoudi, Ghodrat'
'Khandar, Ali Akbar'
'Gurbanov, Atash V.'
'Zubkov, Fedor I.'
'Waterman, Rory'
'Babashkina, Maria G.'
'Szczepanik, Dariusz W.'
'Jena, Himanshu S.'
'Safin, Damir A.'

_publ_section_title
;
 Structural versatility of the quasi-aromatic M\"obius type
 zinc(ii)-pseudohalide complexes -- experimental and theoretical
 investigations
;
_journal_issue 41
_journal_name_full 'RSC Advances'
_journal_page_first 23764
_journal_paper_doi 10.1039/C9RA05276C
_journal_volume 9
_journal_year 2019
_chemical_formula_moiety 'C40 H28 N8 S2 Zn'
_chemical_formula_sum 'C40 H28 N8 S2 Zn'
_chemical_formula_weight 750.19
_space_group_crystal_system monoclinic
_space_group_IT_number 14
_space_group_name_Hall '-P 2yn'
_space_group_name_H-M_alt 'P 1 21/n 1'
_symmetry_space_group_name_Hall '-P 2yn'
_symmetry_space_group_name_H-M 'P 1 21/n 1'
_atom_sites_solution_hydrogens geom
_audit_creation_method SHELXL-2014/7
_audit_update_record
;
2019-03-05 deposited with the CCDC.    2019-07-24 downloaded from the CCDC.
;
_cell_angle_alpha 90
_cell_angle_beta 98.2250(10)
_cell_angle_gamma 90
_cell_formula_units_Z 4
_cell_length_a 12.8146(10)
_cell_length_b 20.5355(17)
_cell_length_c 13.4451(11)
_cell_measurement_reflns_used 987
_cell_measurement_temperature 296(2)
_cell_measurement_theta_max 22.56
_cell_measurement_theta_min 2.01
_cell_volume 3501.7(5)
_computing_cell_refinement 'Bruker SAINT'
_computing_data_collection 'Bruker APEX2'
_computing_data_reduction 'Bruker SAINT'
_computing_structure_refinement 'SHELXL-2014/7 (Sheldrick, 2014)'
_computing_structure_solution 'SHELXS-97 (Sheldrick, 2008)'
_diffrn_ambient_temperature 296(2)
_diffrn_measured_fraction_theta_full 0.998
_diffrn_measured_fraction_theta_max 0.998
_diffrn_measurement_device_type 'Bruker APEX-II CCD'
_diffrn_measurement_method '\f and \w scans'
_diffrn_radiation_monochromator graphite
_diffrn_radiation_source 'fine-focus sealed tube'
_diffrn_radiation_type MoK\a
_diffrn_radiation_wavelength 0.71073
_diffrn_reflns_av_R_equivalents 0.0340
_diffrn_reflns_av_unetI/netI 0.0235
_diffrn_reflns_Laue_measured_fraction_full 0.998
_diffrn_reflns_Laue_measured_fraction_max 0.998
_diffrn_reflns_limit_h_max 14
_diffrn_reflns_limit_h_min -14
_diffrn_reflns_limit_k_max 23
_diffrn_reflns_limit_k_min -23
_diffrn_reflns_limit_l_max 15
_diffrn_reflns_limit_l_min -15
_diffrn_reflns_number 5447
_diffrn_reflns_point_group_measured_fraction_full 0.998
_diffrn_reflns_point_group_measured_fraction_max 0.998
_diffrn_reflns_theta_full 23.940
_diffrn_reflns_theta_max 23.940
_diffrn_reflns_theta_min 1.824
_exptl_absorpt_coefficient_mu 0.863
_exptl_absorpt_correction_T_max 0.8975
_exptl_absorpt_correction_T_min 0.8348
_exptl_absorpt_correction_type empirical
_exptl_absorpt_process_details sadabs
_exptl_crystal_colour colourless
_exptl_crystal_density_diffrn 1.423
_exptl_crystal_description block
_exptl_crystal_F_000 1544
_exptl_crystal_size_max 0.217
_exptl_crystal_size_mid 0.211
_exptl_crystal_size_min 0.128
_refine_diff_density_max 0.238
_refine_diff_density_min -0.295
_refine_diff_density_rms 0.042
_refine_ls_extinction_method none
_refine_ls_goodness_of_fit_ref 1.026
_refine_ls_hydrogen_treatment constr
_refine_ls_matrix_type full
_refine_ls_number_parameters 460
_refine_ls_number_reflns 5447
_refine_ls_number_restraints 0
_refine_ls_restrained_S_all 1.026
_refine_ls_R_factor_all 0.0363
_refine_ls_R_factor_gt 0.0258
_refine_ls_shift/su_max 0.001
_refine_ls_shift/su_mean 0.000
_refine_ls_structure_factor_coef Fsqd
_refine_ls_weighting_details 'w=1/[\s^2^(Fo^2^)+(0.0216P)^2^+2.2514P] where P=(Fo^2^+2Fc^2^)/3'
_refine_ls_weighting_scheme calc
_refine_ls_wR_factor_gt 0.0552
_refine_ls_wR_factor_ref 0.0588
_reflns_Friedel_coverage 0.000
_reflns_number_gt 4585
_reflns_number_total 5447
_reflns_threshold_expression 'I > 2\s(I)'
_cod_data_source_file c9ra05276c2.cif
_cod_data_source_block shelx
_cod_database_code 7233286
_shelx_shelxl_version_number 2014/7
_shelx_space_group_comment
;
The symmetry employed for this shelxl refinement is uniquely defined
by the following loop, which should always be used as a source of
symmetry information in preference to the above space-group names.
They are only intended as comments.
;
_shelx_estimated_absorpt_t_min 0.835
_shelx_estimated_absorpt_t_max 0.898

loop_
_space_group_symop_operation_xyz
'x, y, z'
'-x+1/2, y+1/2, -z+1/2'
'-x, -y, -z'
'x-1/2, -y-1/2, z-1/2'

loop_
_atom_site_label
_atom_site_type_symbol
_atom_site_fract_x
_atom_site_fract_y
_atom_site_fract_z
_atom_site_U_iso_or_equiv
_atom_site_adp_type
_atom_site_occupancy
_atom_site_site_symmetry_order
_atom_site_calc_flag
_atom_site_refinement_flags_posn
_atom_site_refinement_flags_adp
Zn Zn 0.68278(2) 0.03731(2) 0.88124(2) 0.01940(7) Uani 1 1 d . .
S1 S 0.80240(5) 0.19509(3) 1.12275(4) 0.03242(14) Uani 1 1 d . .
S2 S 0.53856(5) -0.17497(3) 0.86662(6) 0.04628(18) Uani 1 1 d . .
N1 N 0.52914(12) 0.08420(8) 0.82800(12) 0.0201(4) Uani 1 1 d . .
N2 N 0.70657(12) 0.11825(7) 0.76883(11) 0.0172(4) Uani 1 1 d . .
N3 N 0.80502(12) 0.12709(7) 0.74021(12) 0.0172(4) Uani 1 1 d . .
N4 N 0.72504(12) -0.00967(8) 0.66172(11) 0.0188(4) Uani 1 1 d . .
N5 N 0.76392(12) -0.01389(8) 0.76381(11) 0.0184(4) Uani 1 1 d . .
N6 N 0.82706(13) -0.01749(8) 0.95673(12) 0.0210(4) Uani 1 1 d . .
N7 N 0.70335(15) 0.09808(9) 0.99910(13) 0.0318(4) Uani 1 1 d . .
N8 N 0.60167(13) -0.04621(9) 0.89559(12) 0.0250(4) Uani 1 1 d . .
C1 C 0.62464(15) 0.14686(9) 0.72106(14) 0.0184(4) Uani 1 1 d . .
C2 C 0.83213(15) 0.08960(9) 0.67192(13) 0.0154(4) Uani 1 1 d . .
C3 C 0.75734(14) 0.04029(9) 0.61739(13) 0.0154(4) Uani 1 1 d . .
C4 C 0.82501(15) -0.06207(9) 0.79197(14) 0.0189(4) Uani 1 1 d . .
C5 C 0.74380(16) 0.13884(10) 1.05029(15) 0.0232(5) Uani 1 1 d . .
C6 C 0.57646(16) -0.09959(11) 0.88288(15) 0.0244(5) Uani 1 1 d . .
C11 C 0.52695(15) 0.13604(9) 0.76655(14) 0.0190(4) Uani 1 1 d . .
C12 C 0.44185(16) 0.17781(10) 0.75000(15) 0.0254(5) Uani 1 1 d . .
H12A H 0.4423 0.2131 0.7067 0.030 Uiso 1 1 calc R U
C13 C 0.35563(16) 0.16615(11) 0.79916(16) 0.0294(5) Uani 1 1 d . .
H13A H 0.2977 0.1939 0.7901 0.035 Uiso 1 1 calc R U
C14 C 0.35723(17) 0.11310(11) 0.86128(16) 0.0300(5) Uani 1 1 d . .
H14A H 0.3001 0.1041 0.8946 0.036 Uiso 1 1 calc R U
C15 C 0.44492(16) 0.07313(11) 0.87368(15) 0.0260(5) Uani 1 1 d . .
H15A H 0.4453 0.0371 0.9155 0.031 Uiso 1 1 calc R U
C21 C 0.94092(15) 0.09692(9) 0.64903(13) 0.0162(4) Uani 1 1 d . .
C22 C 0.99220(16) 0.15657(10) 0.66491(15) 0.0224(5) Uani 1 1 d . .
H22A H 0.9568 0.1920 0.6872 0.027 Uiso 1 1 calc R U
C23 C 1.09522(16) 0.16337(11) 0.64782(16) 0.0287(5) Uani 1 1 d . .
H23A H 1.1286 0.2036 0.6569 0.034 Uiso 1 1 calc R U
C24 C 1.14859(17) 0.11030(12) 0.61712(16) 0.0321(5) Uani 1 1 d . .
H24A H 1.2184 0.1147 0.6065 0.038 Uiso 1 1 calc R U
C25 C 1.09912(17) 0.05094(11) 0.60210(16) 0.0304(5) Uani 1 1 d . .
H25A H 1.1359 0.0152 0.5824 0.036 Uiso 1 1 calc R U
C26 C 0.99442(15) 0.04416(10) 0.61619(14) 0.0228(5) Uani 1 1 d . .
H26A H 0.9603 0.0044 0.6037 0.027 Uiso 1 1 calc R U
C31 C 0.71783(15) 0.04965(9) 0.50953(14) 0.0175(4) Uani 1 1 d . .
C32 C 0.75934(16) 0.09732(10) 0.45296(14) 0.0223(5) Uani 1 1 d . .
H32A H 0.8119 0.1249 0.4836 0.027 Uiso 1 1 calc R U
C33 C 0.72294(18) 0.10402(11) 0.35130(16) 0.0305(5) Uani 1 1 d . .
H33A H 0.7518 0.1356 0.3138 0.037 Uiso 1 1 calc R U
C34 C 0.64423(19) 0.06397(12) 0.30598(16) 0.0375(6) Uani 1 1 d . .
H34A H 0.6204 0.0681 0.2376 0.045 Uiso 1 1 calc R U
C35 C 0.60050(19) 0.01758(12) 0.36177(17) 0.0400(6) Uani 1 1 d . .
H35A H 0.5459 -0.0086 0.3312 0.048 Uiso 1 1 calc R U
C36 C 0.63731(17) 0.00986(11) 0.46257(16) 0.0291(5) Uani 1 1 d . .
H36A H 0.6083 -0.0220 0.4994 0.035 Uiso 1 1 calc R U
C41 C 0.86669(15) -0.06359(10) 0.90121(14) 0.0203(5) Uani 1 1 d . .
C42 C 0.94271(16) -0.10756(10) 0.94198(16) 0.0259(5) Uani 1 1 d . .
H42A H 0.9677 -0.1393 0.9020 0.031 Uiso 1 1 calc R U
C43 C 0.98101(17) -0.10346(11) 1.04395(16) 0.0312(5) Uani 1 1 d . .
H43A H 1.0334 -0.1317 1.0732 0.037 Uiso 1 1 calc R U
C44 C 0.93998(18) -0.05700(11) 1.10043(16) 0.0315(5) Uani 1 1 d . .
H44A H 0.9634 -0.0537 1.1690 0.038 Uiso 1 1 calc R U
C45 C 0.86353(17) -0.01521(11) 1.05445(15) 0.0277(5) Uani 1 1 d . .
H45A H 0.8362 0.0160 1.0936 0.033 Uiso 1 1 calc R U
C111 C 0.62125(15) 0.18460(9) 0.62657(14) 0.0203(5) Uani 1 1 d . .
C112 C 0.54126(17) 0.17117(11) 0.54727(16) 0.0278(5) Uani 1 1 d . .
H11D H 0.4881 0.1420 0.5567 0.033 Uiso 1 1 calc R U
C113 C 0.54035(18) 0.20091(12) 0.45486(16) 0.0340(6) Uani 1 1 d . .
H11E H 0.4873 0.1912 0.4022 0.041 Uiso 1 1 calc R U
C114 C 0.61807(19) 0.24500(11) 0.44086(17) 0.0352(6) Uani 1 1 d . .
H11C H 0.6176 0.2648 0.3786 0.042 Uiso 1 1 calc R U
C115 C 0.69674(18) 0.25977(10) 0.51910(17) 0.0309(5) Uani 1 1 d . .
H11B H 0.7484 0.2900 0.5096 0.037 Uiso 1 1 calc R U
C116 C 0.69889(16) 0.22972(10) 0.61139(15) 0.0238(5) Uani 1 1 d . .
H11A H 0.7523 0.2396 0.6636 0.029 Uiso 1 1 calc R U
C411 C 0.85187(16) -0.11433(9) 0.72320(14) 0.0209(5) Uani 1 1 d . .
C412 C 0.95357(17) -0.12484(10) 0.70258(16) 0.0282(5) Uani 1 1 d . .
H41A H 1.0084 -0.0983 0.7317 0.034 Uiso 1 1 calc R U
C413 C 0.97363(19) -0.17485(11) 0.63850(17) 0.0349(6) Uani 1 1 d . .
H41B H 1.0417 -0.1811 0.6240 0.042 Uiso 1 1 calc R U
C414 C 0.8938(2) -0.21512(11) 0.59632(16) 0.0358(6) Uani 1 1 d . .
H41E H 0.9078 -0.2488 0.5540 0.043 Uiso 1 1 calc R U
C415 C 0.79225(19) -0.20524(11) 0.61721(16) 0.0348(6) Uani 1 1 d . .
H41D H 0.7381 -0.2325 0.5889 0.042 Uiso 1 1 calc R U
C416 C 0.77084(17) -0.15513(10) 0.67993(15) 0.0266(5) Uani 1 1 d . .
H41C H 0.7024 -0.1486 0.6933 0.032 Uiso 1 1 calc R U

loop_
_atom_site_aniso_label
_atom_site_aniso_U_11
_atom_site_aniso_U_22
_atom_site_aniso_U_33
_atom_site_aniso_U_23
_atom_site_aniso_U_13
_atom_site_aniso_U_12
Zn 0.02387(13) 0.01781(13) 0.01584(12) -0.00167(10) 0.00044(9) -0.00283(10)
S1 0.0364(3) 0.0281(3) 0.0305(3) -0.0077(3) -0.0029(3) -0.0050(3)
S2 0.0443(4) 0.0202(3) 0.0728(5) -0.0059(3) 0.0030(3) -0.0043(3)
N1 0.0206(9) 0.0210(9) 0.0187(9) -0.0018(7) 0.0027(7) -0.0020(7)
N2 0.0166(9) 0.0177(9) 0.0174(9) -0.0034(7) 0.0029(7) -0.0004(7)
N3 0.0160(9) 0.0168(9) 0.0183(9) 0.0017(7) 0.0012(7) 0.0003(7)
N4 0.0219(9) 0.0183(9) 0.0153(9) 0.0008(7) -0.0009(7) 0.0007(7)
N5 0.0235(9) 0.0167(9) 0.0139(8) 0.0019(7) -0.0014(7) -0.0052(7)
N6 0.0247(9) 0.0204(9) 0.0164(9) 0.0005(7) -0.0019(7) -0.0058(7)
N7 0.0381(11) 0.0302(11) 0.0248(10) -0.0076(9) -0.0029(8) 0.0013(9)
N8 0.0262(10) 0.0228(11) 0.0257(10) 0.0006(8) 0.0028(8) -0.0051(8)
C1 0.0220(11) 0.0143(10) 0.0186(10) -0.0047(8) 0.0025(9) -0.0007(9)
C2 0.0180(10) 0.0147(10) 0.0119(10) 0.0046(8) -0.0032(8) 0.0031(8)
C3 0.0133(10) 0.0158(10) 0.0168(10) -0.0019(8) 0.0007(8) 0.0046(8)
C4 0.0194(11) 0.0157(11) 0.0205(11) 0.0027(8) -0.0005(8) -0.0041(9)
C5 0.0253(12) 0.0261(12) 0.0179(11) 0.0036(10) 0.0015(9) 0.0066(10)
C6 0.0184(11) 0.0308(14) 0.0240(12) 0.0019(10) 0.0024(9) 0.0043(10)
C11 0.0206(11) 0.0185(11) 0.0172(10) -0.0045(8) 0.0000(8) -0.0016(9)
C12 0.0233(12) 0.0258(12) 0.0266(12) 0.0006(9) 0.0017(9) 0.0005(9)
C13 0.0196(11) 0.0363(13) 0.0321(13) -0.0017(11) 0.0021(10) 0.0055(10)
C14 0.0207(12) 0.0428(14) 0.0279(12) -0.0031(11) 0.0079(9) -0.0048(10)
C15 0.0273(12) 0.0301(12) 0.0210(11) 0.0006(9) 0.0055(9) -0.0035(10)
C21 0.0175(10) 0.0194(11) 0.0106(9) 0.0027(8) -0.0014(8) 0.0016(8)
C22 0.0229(12) 0.0186(11) 0.0249(11) 0.0035(9) 0.0007(9) 0.0016(9)
C23 0.0231(12) 0.0307(13) 0.0314(13) 0.0044(10) 0.0011(10) -0.0052(10)
C24 0.0171(11) 0.0515(16) 0.0278(12) -0.0011(11) 0.0038(9) -0.0014(11)
C25 0.0247(12) 0.0393(14) 0.0274(12) -0.0083(10) 0.0040(10) 0.0083(10)
C26 0.0242(11) 0.0252(12) 0.0180(11) -0.0045(9) -0.0002(9) 0.0011(9)
C31 0.0185(10) 0.0189(11) 0.0145(10) -0.0025(8) 0.0001(8) 0.0055(8)
C32 0.0242(11) 0.0220(11) 0.0197(11) 0.0014(9) -0.0002(9) 0.0034(9)
C33 0.0397(14) 0.0319(13) 0.0197(11) 0.0073(10) 0.0036(10) 0.0061(11)
C34 0.0484(15) 0.0439(15) 0.0165(12) -0.0001(11) -0.0081(11) 0.0080(12)
C35 0.0424(15) 0.0455(15) 0.0265(13) -0.0072(11) -0.0139(11) -0.0066(12)
C36 0.0319(13) 0.0302(12) 0.0231(12) -0.0013(10) -0.0028(10) -0.0047(10)
C41 0.0219(11) 0.0172(11) 0.0207(11) 0.0038(9) -0.0011(9) -0.0073(9)
C42 0.0275(12) 0.0213(11) 0.0276(12) 0.0049(9) -0.0009(10) -0.0041(9)
C43 0.0293(13) 0.0285(13) 0.0317(13) 0.0125(11) -0.0097(10) -0.0052(10)
C44 0.0376(14) 0.0331(13) 0.0202(12) 0.0059(10) -0.0084(10) -0.0113(11)
C45 0.0341(13) 0.0281(12) 0.0192(11) 0.0006(9) -0.0022(9) -0.0095(10)
C111 0.0213(11) 0.0185(11) 0.0216(11) -0.0002(9) 0.0050(9) 0.0058(9)
C112 0.0248(12) 0.0297(13) 0.0285(12) 0.0015(10) 0.0027(9) 0.0021(10)
C113 0.0325(13) 0.0423(15) 0.0257(12) 0.0030(11) -0.0010(10) 0.0094(11)
C114 0.0436(15) 0.0356(14) 0.0270(13) 0.0114(10) 0.0071(11) 0.0142(12)
C115 0.0342(13) 0.0229(12) 0.0376(14) 0.0086(10) 0.0125(11) 0.0053(10)
C116 0.0259(12) 0.0181(11) 0.0278(12) 0.0007(9) 0.0051(9) 0.0045(9)
C411 0.0277(12) 0.0167(11) 0.0174(10) 0.0042(8) 0.0001(9) 0.0021(9)
C412 0.0280(12) 0.0241(12) 0.0309(12) 0.0047(10) -0.0009(10) 0.0009(10)
C413 0.0375(14) 0.0353(14) 0.0334(13) 0.0064(11) 0.0103(11) 0.0136(11)
C414 0.0559(17) 0.0269(13) 0.0238(12) -0.0003(10) 0.0035(11) 0.0121(12)
C415 0.0468(16) 0.0261(13) 0.0293(13) -0.0052(10) -0.0025(11) -0.0038(11)
C416 0.0300(12) 0.0246(12) 0.0242(11) -0.0014(9) 0.0006(9) -0.0011(10)

loop_
_atom_type_symbol
_atom_type_description
_atom_type_scat_dispersion_real
_atom_type_scat_dispersion_imag
_atom_type_scat_source
C C 0.0033 0.0016 'International Tables Vol C Tables 4.2.6.8 and 6.1.1.4'
H H 0.0000 0.0000 'International Tables Vol C Tables 4.2.6.8 and 6.1.1.4'
N N 0.0061 0.0033 'International Tables Vol C Tables 4.2.6.8 and 6.1.1.4'
S S 0.1246 0.1234 'International Tables Vol C Tables 4.2.6.8 and 6.1.1.4'
Zn Zn 0.2839 1.4301 'International Tables Vol C Tables 4.2.6.8 and 6.1.1.4'

loop_
_geom_angle_atom_site_label_1
_geom_angle_atom_site_label_2
_geom_angle_atom_site_label_3
_geom_angle
N7 Zn N8 117.54(7)
N7 Zn N1 89.72(7)
N8 Zn N1 87.40(6)
N7 Zn N5 144.78(7)
N8 Zn N5 88.08(6)
N1 Zn N5 116.80(6)
N7 Zn N6 87.06(7)
N8 Zn N6 86.22(6)
N1 Zn N6 170.55(6)
N5 Zn N6 69.96(6)
N7 Zn N2 93.14(7)
N8 Zn N2 142.43(6)
N1 Zn N2 70.63(6)
N5 Zn N2 76.12(6)
N6 Zn N2 118.40(6)
C15 N1 C11 118.03(17)
C15 N1 Zn 121.10(14)
C11 N1 Zn 118.79(13)
C1 N2 N3 120.74(16)
C1 N2 Zn 118.80(13)
N3 N2 Zn 119.39(11)
C2 N3 N2 118.13(16)
C3 N4 N5 114.38(15)
C4 N5 N4 117.06(16)
C4 N5 Zn 118.19(13)
N4 N5 Zn 121.43(12)
C45 N6 C41 117.66(18)
C45 N6 Zn 124.83(15)
C41 N6 Zn 116.51(12)
C5 N7 Zn 156.47(18)
C6 N8 Zn 158.37(17)
N2 C1 C111 125.86(18)
N2 C1 C11 113.57(17)
C111 C1 C11 120.49(17)
N3 C2 C21 116.61(17)
N3 C2 C3 122.11(17)
C21 C2 C3 121.28(16)
N4 C3 C31 118.10(17)
N4 C3 C2 122.32(16)
C31 C3 C2 119.57(16)
N5 C4 C411 123.88(17)
N5 C4 C41 115.10(17)
C411 C4 C41 121.01(17)
N7 C5 S1 178.9(2)
N8 C6 S2 178.6(2)
N1 C11 C12 122.50(18)
N1 C11 C1 115.23(17)
C12 C11 C1 122.21(18)
C11 C12 C13 118.7(2)
C11 C12 H12A 120.6
C13 C12 H12A 120.6
C14 C13 C12 119.0(2)
C14 C13 H13A 120.5
C12 C13 H13A 120.5
C13 C14 C15 119.1(2)
C13 C14 H14A 120.5
C15 C14 H14A 120.5
N1 C15 C14 122.7(2)
N1 C15 H15A 118.7
C14 C15 H15A 118.7
C26 C21 C22 119.47(18)
C26 C21 C2 120.71(17)
C22 C21 C2 119.76(17)
C23 C22 C21 120.38(19)
C23 C22 H22A 119.8
C21 C22 H22A 119.8
C22 C23 C24 119.8(2)
C22 C23 H23A 120.1
C24 C23 H23A 120.1
C25 C24 C23 120.4(2)
C25 C24 H24A 119.8
C23 C24 H24A 119.8
C24 C25 C26 120.2(2)
C24 C25 H25A 119.9
C26 C25 H25A 119.9
C21 C26 C25 119.8(2)
C21 C26 H26A 120.1
C25 C26 H26A 120.1
C32 C31 C36 118.73(18)
C32 C31 C3 121.58(17)
C36 C31 C3 119.69(18)
C33 C32 C31 120.5(2)
C33 C32 H32A 119.7
C31 C32 H32A 119.7
C34 C33 C32 120.0(2)
C34 C33 H33A 120.0
C32 C33 H33A 120.0
C33 C34 C35 120.1(2)
C33 C34 H34A 120.0
C35 C34 H34A 120.0
C36 C35 C34 120.3(2)
C36 C35 H35A 119.8
C34 C35 H35A 119.8
C35 C36 C31 120.3(2)
C35 C36 H36A 119.8
C31 C36 H36A 119.8
N6 C41 C42 122.58(18)
N6 C41 C4 114.88(17)
C42 C41 C4 122.51(19)
C41 C42 C43 118.7(2)
C41 C42 H42A 120.6
C43 C42 H42A 120.6
C44 C43 C42 118.6(2)
C44 C43 H43A 120.7
C42 C43 H43A 120.7
C43 C44 C45 119.3(2)
C43 C44 H44A 120.4
C45 C44 H44A 120.4
N6 C45 C44 123.1(2)
N6 C45 H45A 118.4
C44 C45 H45A 118.4
C116 C111 C112 118.69(19)
C116 C111 C1 122.54(18)
C112 C111 C1 118.62(18)
C113 C112 C111 120.6(2)
C113 C112 H11D 119.7
C111 C112 H11D 119.7
C114 C113 C112 119.9(2)
C114 C113 H11E 120.0
C112 C113 H11E 120.0
C113 C114 C115 120.2(2)
C113 C114 H11C 119.9
C115 C114 H11C 119.9
C114 C115 C116 120.2(2)
C114 C115 H11B 119.9
C116 C115 H11B 119.9
C115 C116 C111 120.3(2)
C115 C116 H11A 119.9
C111 C116 H11A 119.9
C412 C411 C416 119.19(19)
C412 C411 C4 122.92(18)
C416 C411 C4 117.88(18)
C411 C412 C413 120.1(2)
C411 C412 H41A 119.9
C413 C412 H41A 119.9
C414 C413 C412 120.6(2)
C414 C413 H41B 119.7
C412 C413 H41B 119.7
C413 C414 C415 119.6(2)
C413 C414 H41E 120.2
C415 C414 H41E 120.2
C416 C415 C414 120.5(2)
C416 C415 H41D 119.8
C414 C415 H41D 119.8
C415 C416 C411 120.0(2)
C415 C416 H41C 120.0
C411 C416 H41C 120.0

loop_
_geom_bond_atom_site_label_1
_geom_bond_atom_site_label_2
_geom_bond_distance
Zn N7 2.0046(18)
Zn N8 2.0289(18)
Zn N1 2.2164(16)
Zn N5 2.2692(16)
Zn N6 2.2755(16)
Zn N2 2.2960(16)
S1 C5 1.624(2)
S2 C6 1.628(2)
N1 C15 1.335(3)
N1 C11 1.345(2)
N2 C1 1.291(2)
N2 N3 1.383(2)
N3 C2 1.284(2)
N4 C3 1.284(2)
N4 N5 1.394(2)
N5 C4 1.285(2)
N6 C45 1.331(3)
N6 C41 1.349(3)
N7 C5 1.158(3)
N8 C6 1.149(3)
C1 C111 1.483(3)
C1 C11 1.487(3)
C2 C21 1.478(3)
C2 C3 1.510(3)
C3 C31 1.479(3)
C4 C411 1.489(3)
C4 C41 1.490(3)
C11 C12 1.380(3)
C12 C13 1.387(3)
C12 H12A 0.9300
C13 C14 1.371(3)
C13 H13A 0.9300
C14 C15 1.382(3)
C14 H14A 0.9300
C15 H15A 0.9300
C21 C26 1.388(3)
C21 C22 1.392(3)
C22 C23 1.379(3)
C22 H22A 0.9300
C23 C24 1.381(3)
C23 H23A 0.9300
C24 C25 1.375(3)
C24 H24A 0.9300
C25 C26 1.389(3)
C25 H25A 0.9300
C26 H26A 0.9300
C31 C32 1.391(3)
C31 C36 1.394(3)
C32 C33 1.386(3)
C32 H32A 0.9300
C33 C34 1.375(3)
C33 H33A 0.9300
C34 C35 1.380(3)
C34 H34A 0.9300
C35 C36 1.379(3)
C35 H35A 0.9300
C36 H36A 0.9300
C41 C42 1.383(3)
C42 C43 1.391(3)
C42 H42A 0.9300
C43 C44 1.370(3)
C43 H43A 0.9300
C44 C45 1.380(3)
C44 H44A 0.9300
C45 H45A 0.9300
C111 C116 1.396(3)
C111 C112 1.397(3)
C112 C113 1.383(3)
C112 H11D 0.9300
C113 C114 1.379(3)
C113 H11E 0.9300
C114 C115 1.383(3)
C114 H11C 0.9300
C115 C116 1.383(3)
C115 H11B 0.9300
C116 H11A 0.9300
C411 C412 1.388(3)
C411 C416 1.395(3)
C412 C413 1.388(3)
C412 H41A 0.9300
C413 C414 1.374(3)
C413 H41B 0.9300
C414 C415 1.384(3)
C414 H41E 0.9300
C415 C416 1.383(3)
C415 H41D 0.9300
C416 H41C 0.9300

loop_
_geom_torsion_atom_site_label_1
_geom_torsion_atom_site_label_2
_geom_torsion_atom_site_label_3
_geom_torsion_atom_site_label_4
_geom_torsion
C1 N2 N3 C2 -87.0(2)
Zn N2 N3 C2 81.04(17)
C3 N4 N5 C4 -114.86(19)
C3 N4 N5 Zn 86.14(17)
N3 N2 C1 C111 7.6(3)
Zn N2 C1 C111 -160.46(15)
N3 N2 C1 C11 -175.57(15)
Zn N2 C1 C11 16.3(2)
N2 N3 C2 C21 -175.24(15)
N2 N3 C2 C3 4.7(3)
N5 N4 C3 C31 -178.41(15)
N5 N4 C3 C2 0.6(2)
N3 C2 C3 N4 -67.4(2)
C21 C2 C3 N4 112.5(2)
N3 C2 C3 C31 111.6(2)
C21 C2 C3 C31 -68.5(2)
N4 N5 C4 C411 -2.9(3)
Zn N5 C4 C411 156.79(15)
N4 N5 C4 C41 178.53(15)
Zn N5 C4 C41 -21.8(2)
C15 N1 C11 C12 0.5(3)
Zn N1 C11 C12 -163.34(15)
C15 N1 C11 C1 177.91(17)
Zn N1 C11 C1 14.1(2)
N2 C1 C11 N1 -19.8(2)
C111 C1 C11 N1 157.18(17)
N2 C1 C11 C12 157.66(18)
C111 C1 C11 C12 -25.3(3)
N1 C11 C12 C13 0.5(3)
C1 C11 C12 C13 -176.81(18)
C11 C12 C13 C14 -0.9(3)
C12 C13 C14 C15 0.5(3)
C11 N1 C15 C14 -0.9(3)
Zn N1 C15 C14 162.48(16)
C13 C14 C15 N1 0.5(3)
N3 C2 C21 C26 149.71(18)
C3 C2 C21 C26 -30.2(3)
N3 C2 C21 C22 -27.3(2)
C3 C2 C21 C22 152.77(17)
C26 C21 C22 C23 0.2(3)
C2 C21 C22 C23 177.31(18)
C21 C22 C23 C24 -1.6(3)
C22 C23 C24 C25 0.9(3)
C23 C24 C25 C26 1.0(3)
C22 C21 C26 C25 1.7(3)
C2 C21 C26 C25 -175.34(18)
C24 C25 C26 C21 -2.3(3)
N4 C3 C31 C32 -171.31(18)
C2 C3 C31 C32 9.6(3)
N4 C3 C31 C36 8.5(3)
C2 C3 C31 C36 -170.60(18)
C36 C31 C32 C33 -1.5(3)
C3 C31 C32 C33 178.27(18)
C31 C32 C33 C34 0.9(3)
C32 C33 C34 C35 0.8(4)
C33 C34 C35 C36 -1.8(4)
C34 C35 C36 C31 1.1(4)
C32 C31 C36 C35 0.5(3)
C3 C31 C36 C35 -179.3(2)
C45 N6 C41 C42 -0.1(3)
Zn N6 C41 C42 -169.24(15)
C45 N6 C41 C4 -178.13(17)
Zn N6 C41 C4 12.8(2)
N5 C4 C41 N6 5.7(3)
C411 C4 C41 N6 -172.94(17)
N5 C4 C41 C42 -172.33(18)
C411 C4 C41 C42 9.1(3)
N6 C41 C42 C43 -1.0(3)
C4 C41 C42 C43 176.82(18)
C41 C42 C43 C44 1.6(3)
C42 C43 C44 C45 -1.0(3)
C41 N6 C45 C44 0.7(3)
Zn N6 C45 C44 168.85(16)
C43 C44 C45 N6 -0.1(3)
N2 C1 C111 C116 -44.6(3)
C11 C1 C111 C116 138.78(19)
N2 C1 C111 C112 130.8(2)
C11 C1 C111 C112 -45.8(3)
C116 C111 C112 C113 1.4(3)
C1 C111 C112 C113 -174.19(19)
C111 C112 C113 C114 -1.0(3)
C112 C113 C114 C115 -0.3(3)
C113 C114 C115 C116 1.0(3)
C114 C115 C116 C111 -0.5(3)
C112 C111 C116 C115 -0.7(3)
C1 C111 C116 C115 174.74(18)
N5 C4 C411 C412 116.2(2)
C41 C4 C411 C412 -65.3(3)
N5 C4 C411 C416 -65.3(3)
C41 C4 C411 C416 113.2(2)
C416 C411 C412 C413 0.9(3)
C4 C411 C412 C413 179.35(19)
C411 C412 C413 C414 -1.2(3)
C412 C413 C414 C415 0.6(3)
C413 C414 C415 C416 0.2(3)
C414 C415 C416 C411 -0.4(3)
C412 C411 C416 C415 -0.1(3)
C4 C411 C416 C415 -178.64(19)
